data_1554724
loop_
_publ_author_name
'Zhang, He'
'Cao, Tongxiang'
'Luo, Hejiang'
'Chen, Lianfen'
'Zhu, Shifa'

_publ_section_title
;
 Enynone-enabled migratory insertion and Schmittel cyclization cascade for
 the synthesis of furan-fused fluorenes
;
_journal_issue 8
_journal_name_full 'Organic Chemistry Frontiers'
_journal_page_first 1118
_journal_paper_doi 10.1039/C9QO00045C
_journal_volume 6
_journal_year 2019
_chemical_formula_moiety 'C26 H20 O3'
_chemical_formula_sum 'C26 H20 O3'
_chemical_formula_weight 380.42
_space_group_crystal_system monoclinic
_space_group_IT_number 14
_space_group_name_Hall '-P 2yn'
_space_group_name_H-M_alt 'P 1 21/n 1'
_atom_sites_solution_hydrogens mixed
_atom_sites_solution_primary dual
_audit_creation_date 2018-05-04
_audit_creation_method
;
Olex2 1.2
(compiled 2018.04.26 svn.r3504 for OlexSys, GUI svn.r5492)
;
_audit_update_record
;
2019-01-02 deposited with the CCDC.	2019-02-20 downloaded from the CCDC.
;
_cell_angle_alpha 90
_cell_angle_beta 98.369(5)
_cell_angle_gamma 90
_cell_formula_units_Z 4
_cell_length_a 11.5269(6)
_cell_length_b 6.9766(4)
_cell_length_c 23.8120(12)
_cell_measurement_reflns_used 4904
_cell_measurement_temperature 100.01(10)
_cell_measurement_theta_max 29.2450
_cell_measurement_theta_min 2.9250
_cell_volume 1894.54(18)
_computing_cell_refinement 'CrysAlisPro 1.171.38.43f (Rigaku OD, 2015)'
_computing_data_collection 'CrysAlisPro 1.171.38.43f (Rigaku OD, 2015)'
_computing_data_reduction 'CrysAlisPro 1.171.38.43f (Rigaku OD, 2015)'
_computing_molecular_graphics 'Olex2 (Dolomanov et al., 2009)'
_computing_publication_material 'Olex2 (Dolomanov et al., 2009)'
_computing_structure_refinement 'ShelXL (Sheldrick, 2015)'
_computing_structure_solution 'ShelXT (Sheldrick, 2015)'
_diffrn_ambient_environment N~2~
_diffrn_ambient_temperature 100.01(10)
_diffrn_detector 'CCD plate'
_diffrn_detector_area_resol_mean 5.2684
_diffrn_detector_type AtlasS2
_diffrn_measured_fraction_theta_full 0.999
_diffrn_measured_fraction_theta_max 0.999
_diffrn_measurement_details
;
List of Runs (angles in degrees, time in seconds):

  # Type    Start    End  Width  t~exp~   \w     \q     \k     \f   Frames
#--------------------------------------------------------------------------
  1  \w    -58.00  38.00   1.00    2.00    --   11.74 -57.00 -60.00   96
  2  \w    -15.00  78.00   1.00    2.00    --   11.74  77.00-150.00   93
  3  \w    -11.00  81.00   1.00    2.00    --   11.74  57.00  90.00   92
;
_diffrn_measurement_device 'four-circle diffractometer'
_diffrn_measurement_device_type 'SuperNova, Dual, Cu at zero, AtlasS2'
_diffrn_measurement_method '\w scans'
_diffrn_orient_matrix_type 'CrysAlisPro convention (1999,Acta A55,543-557)'
_diffrn_orient_matrix_UB_11 0.0582420000
_diffrn_orient_matrix_UB_12 0.0311662000
_diffrn_orient_matrix_UB_13 0.0091631000
_diffrn_orient_matrix_UB_21 0.0193085000
_diffrn_orient_matrix_UB_22 -0.0966202000
_diffrn_orient_matrix_UB_23 0.0014071000
_diffrn_orient_matrix_UB_31 0.0100413000
_diffrn_orient_matrix_UB_32 0.0051287000
_diffrn_orient_matrix_UB_33 -0.0286626000
_diffrn_radiation_monochromator mirror
_diffrn_radiation_probe x-ray
_diffrn_radiation_type MoK\a
_diffrn_radiation_wavelength 0.71073
_diffrn_reflns_av_R_equivalents 0.0287
_diffrn_reflns_av_unetI/netI 0.0290
_diffrn_reflns_Laue_measured_fraction_full 0.999
_diffrn_reflns_Laue_measured_fraction_max 0.999
_diffrn_reflns_limit_h_max 13
_diffrn_reflns_limit_h_min -13
_diffrn_reflns_limit_k_max 8
_diffrn_reflns_limit_k_min -6
_diffrn_reflns_limit_l_max 28
_diffrn_reflns_limit_l_min -26
_diffrn_reflns_number 11699
_diffrn_reflns_point_group_measured_fraction_full 0.999
_diffrn_reflns_point_group_measured_fraction_max 0.999
_diffrn_reflns_theta_full 25.000
_diffrn_reflns_theta_max 25.000
_diffrn_reflns_theta_min 2.094
_diffrn_source 'micro-focus sealed X-ray tube'
_diffrn_source_type 'SuperNova (Mo) X-ray Source'
_exptl_absorpt_coefficient_mu 0.086
_exptl_absorpt_correction_T_max 1.00000
_exptl_absorpt_correction_T_min 0.77935
_exptl_absorpt_correction_type multi-scan
_exptl_absorpt_process_details
;
CrysAlisPro 1.171.38.43f (Rigaku Oxford Diffraction, 2015)
Empirical absorption correction using spherical harmonics,
 implemented in SCALE3 ABSPACK scaling algorithm.
;
_exptl_crystal_colour colourless
_exptl_crystal_colour_primary colourless
_exptl_crystal_density_diffrn 1.334
_exptl_crystal_description block
_exptl_crystal_F_000 800
_exptl_crystal_size_max 0.13
_exptl_crystal_size_mid 0.12
_exptl_crystal_size_min 0.11
_refine_diff_density_max 0.200
_refine_diff_density_min -0.167
_refine_diff_density_rms 0.039
_refine_ls_extinction_coef 0.0074(8)
_refine_ls_extinction_expression Fc^*^=kFc[1+0.001xFc^2^\l^3^/sin(2\q)]^-1/4^
_refine_ls_extinction_method 'SHELXL-2017/1 (Sheldrick 2017)'
_refine_ls_goodness_of_fit_ref 1.084
_refine_ls_hydrogen_treatment mixed
_refine_ls_matrix_type full
_refine_ls_number_parameters 273
_refine_ls_number_reflns 3333
_refine_ls_number_restraints 0
_refine_ls_restrained_S_all 1.084
_refine_ls_R_factor_all 0.0474
_refine_ls_R_factor_gt 0.0398
_refine_ls_shift/su_max 0.000
_refine_ls_shift/su_mean 0.000
_refine_ls_structure_factor_coef Fsqd
_refine_ls_weighting_details 'w=1/[\s^2^(Fo^2^)+(0.0417P)^2^+0.6223P] where P=(Fo^2^+2Fc^2^)/3'
_refine_ls_weighting_scheme calc
_refine_ls_wR_factor_gt 0.0945
_refine_ls_wR_factor_ref 0.0991
_reflns_Friedel_coverage 0.000
_reflns_number_gt 2901
_reflns_number_total 3333
_reflns_threshold_expression 'I > 2\s(I)'
_cod_data_source_file c9qo00045c2.cif
_cod_data_source_block 65-1-2
_cod_database_code 1554724
_shelx_shelxl_version_number 2017/1
_shelx_space_group_comment
;
The symmetry employed for this shelxl refinement is uniquely defined
by the following loop, which should always be used as a source of
symmetry information in preference to the above space-group names.
They are only intended as comments.
;
_shelx_estimated_absorpt_t_max 0.991
_shelx_estimated_absorpt_t_min 0.989
_reflns_odcompleteness_completeness 99.91
_reflns_odcompleteness_iscentric 1
_reflns_odcompleteness_theta 26.32
_olex2_refinement_description
;
1. Fixed Uiso
 At 1.2 times of:
  All C(H) groups
 At 1.5 times of:
  All C(H,H,H) groups
2.a Aromatic/amide H refined with riding coordinates:
 C20(H20), C23(H23), C3(H3), C6(H6), C5(H5), C22(H22), C4(H4), C15(H15),
 C19(H19), C17(H17), C18(H18), C16(H16)
2.b Idealised Me refined as rotating group:
 C24(H24A,H24B,H24C), C26(H26A,H26B,H26C)
;
_olex2_submission_special_instructions 'No special instructions were received'
_oxdiff_exptl_absorpt_empirical_details
;
Empirical correction (ABSPACK) includes:
- Absorption correction using spherical harmonics
- Frame scaling
- Detector area scaling
;
_oxdiff_exptl_absorpt_empirical_full_max 1.311
_oxdiff_exptl_absorpt_empirical_full_min 0.692

loop_
_space_group_symop_operation_xyz
'x, y, z'
'-x+1/2, y+1/2, -z+1/2'
'-x, -y, -z'
'x-1/2, -y-1/2, z-1/2'

loop_
_atom_site_label
_atom_site_type_symbol
_atom_site_fract_x
_atom_site_fract_y
_atom_site_fract_z
_atom_site_U_iso_or_equiv
_atom_site_adp_type
_atom_site_occupancy
_atom_site_site_symmetry_order
_atom_site_calc_flag
_atom_site_refinement_flags_posn
O1 O 0.49939(9) 0.23511(15) 0.56613(4) 0.0213(3) Uani 1 1 d .
O3 O 0.98244(9) 0.18825(15) 0.45026(5) 0.0244(3) Uani 1 1 d .
O2 O 0.99282(10) 0.48838(18) 0.41903(5) 0.0400(4) Uani 1 1 d .
C1 C 0.64156(12) 0.3302(2) 0.33026(6) 0.0158(3) Uani 1 1 d .
C13 C 0.56270(12) 0.3006(2) 0.36763(6) 0.0166(3) Uani 1 1 d .
C20 C 0.52712(13) 0.2619(2) 0.46729(6) 0.0169(3) Uani 1 1 d .
H20 H 0.447080 0.251141 0.454854 0.020 Uiso 1 1 calc R
C10 C 0.80705(13) 0.3305(2) 0.40648(6) 0.0161(3) Uani 1 1 d .
C11 C 0.72843(12) 0.3006(2) 0.44665(6) 0.0160(3) Uani 1 1 d .
C12 C 0.60541(12) 0.2862(2) 0.42705(6) 0.0157(3) Uani 1 1 d .
C2 C 0.62479(13) 0.3444(2) 0.26763(6) 0.0169(3) Uani 1 1 d .
C23 C 0.76660(13) 0.2916(2) 0.50612(6) 0.0181(3) Uani 1 1 d .
H23 H 0.846212 0.301880 0.519637 0.022 Uiso 1 1 calc R
C9 C 0.76435(12) 0.3452(2) 0.34979(6) 0.0165(3) Uani 1 1 d .
C8 C 0.83098(13) 0.3660(2) 0.30017(6) 0.0176(3) Uani 1 1 d .
C14 C 0.43407(13) 0.2805(2) 0.34780(6) 0.0176(3) Uani 1 1 d .
C21 C 0.56792(13) 0.2540(2) 0.52421(6) 0.0178(3) Uani 1 1 d .
C7 C 0.73503(13) 0.3631(2) 0.25004(6) 0.0172(3) Uani 1 1 d .
C3 C 0.52372(13) 0.3395(2) 0.22730(6) 0.0190(3) Uani 1 1 d .
H3 H 0.450113 0.327518 0.238557 0.023 Uiso 1 1 calc R
C6 C 0.74509(13) 0.3746(2) 0.19279(6) 0.0191(3) Uani 1 1 d .
H6 H 0.818442 0.385831 0.181212 0.023 Uiso 1 1 calc R
C25 C 0.93621(13) 0.3481(2) 0.42531(6) 0.0181(3) Uani 1 1 d .
C5 C 0.64450(13) 0.3691(2) 0.15301(6) 0.0205(4) Uani 1 1 d .
H5 H 0.650530 0.376361 0.114549 0.025 Uiso 1 1 calc R
C22 C 0.68942(13) 0.2684(2) 0.54372(6) 0.0198(3) Uani 1 1 d .
H22 H 0.716708 0.262077 0.582404 0.024 Uiso 1 1 calc R
C4 C 0.53510(13) 0.3528(2) 0.17014(6) 0.0200(3) Uani 1 1 d .
H4 H 0.468360 0.350678 0.142999 0.024 Uiso 1 1 calc R
C24 C 0.37589(12) 0.2256(2) 0.54865(6) 0.0211(4) Uani 1 1 d .
H24A H 0.350927 0.334985 0.525571 0.032 Uiso 1 1 calc GR
H24B H 0.336473 0.224725 0.581498 0.032 Uiso 1 1 calc GR
H24C H 0.357079 0.110538 0.527114 0.032 Uiso 1 1 calc GR
C15 C 0.38387(14) 0.1000(2) 0.33939(7) 0.0277(4) Uani 1 1 d .
H15 H 0.430568 -0.008657 0.346114 0.033 Uiso 1 1 calc R
C19 C 0.36236(14) 0.4400(2) 0.33811(7) 0.0271(4) Uani 1 1 d .
H19 H 0.394521 0.561945 0.343686 0.033 Uiso 1 1 calc R
C26 C 1.10669(13) 0.1964(2) 0.47074(7) 0.0278(4) Uani 1 1 d .
H26A H 1.148565 0.225222 0.439754 0.042 Uiso 1 1 calc GR
H26B H 1.132384 0.074957 0.486945 0.042 Uiso 1 1 calc GR
H26C H 1.121640 0.294572 0.499136 0.042 Uiso 1 1 calc GR
C17 C 0.19436(14) 0.2396(3) 0.31154(7) 0.0325(4) Uani 1 1 d .
H17 H 0.114416 0.225890 0.299338 0.039 Uiso 1 1 calc R
C18 C 0.24279(14) 0.4194(3) 0.32014(7) 0.0345(4) Uani 1 1 d .
H18 H 0.195391 0.527423 0.313919 0.041 Uiso 1 1 calc R
C16 C 0.26481(14) 0.0804(3) 0.32107(7) 0.0338(4) Uani 1 1 d .
H16 H 0.232284 -0.041241 0.315179 0.041 Uiso 1 1 calc R
H8A H 0.8786(13) 0.484(2) 0.3024(6) 0.020(4) Uiso 1 1 d .
H8B H 0.8878(14) 0.262(2) 0.2993(7) 0.023(4) Uiso 1 1 d .

loop_
_atom_site_aniso_label
_atom_site_aniso_U_11
_atom_site_aniso_U_22
_atom_site_aniso_U_33
_atom_site_aniso_U_23
_atom_site_aniso_U_13
_atom_site_aniso_U_12
O1 0.0170(5) 0.0299(6) 0.0175(5) 0.0017(4) 0.0041(4) 0.0005(5)
O3 0.0158(6) 0.0204(6) 0.0351(6) 0.0010(5) -0.0030(5) 0.0019(4)
O2 0.0229(6) 0.0364(8) 0.0555(8) 0.0229(6) -0.0112(6) -0.0110(6)
C1 0.0165(7) 0.0125(8) 0.0180(7) -0.0019(6) 0.0008(6) 0.0022(6)
C13 0.0158(7) 0.0130(7) 0.0207(8) -0.0015(6) 0.0014(6) 0.0003(6)
C20 0.0147(7) 0.0151(8) 0.0202(8) -0.0011(6) 0.0004(6) 0.0010(6)
C10 0.0180(8) 0.0097(7) 0.0202(8) -0.0017(6) 0.0013(6) -0.0003(6)
C11 0.0162(7) 0.0133(8) 0.0177(7) -0.0005(6) 0.0000(6) 0.0007(6)
C12 0.0178(8) 0.0114(7) 0.0175(7) -0.0011(6) 0.0015(6) 0.0005(6)
C2 0.0192(8) 0.0126(8) 0.0190(8) -0.0009(6) 0.0025(6) 0.0004(6)
C23 0.0155(7) 0.0167(8) 0.0212(8) -0.0013(6) -0.0003(6) 0.0007(6)
C9 0.0174(7) 0.0120(7) 0.0201(8) -0.0015(6) 0.0028(6) -0.0001(6)
C8 0.0157(8) 0.0173(8) 0.0199(8) 0.0005(6) 0.0029(6) -0.0004(7)
C14 0.0165(7) 0.0268(9) 0.0093(7) -0.0008(6) 0.0016(6) -0.0004(6)
C21 0.0200(8) 0.0154(8) 0.0187(8) 0.0002(6) 0.0049(6) 0.0011(6)
C7 0.0194(8) 0.0117(7) 0.0204(8) -0.0004(6) 0.0020(6) 0.0006(6)
C3 0.0171(8) 0.0188(8) 0.0211(8) -0.0005(6) 0.0032(6) 0.0014(6)
C6 0.0204(8) 0.0168(8) 0.0211(8) -0.0004(6) 0.0066(6) 0.0005(6)
C25 0.0180(8) 0.0206(8) 0.0153(7) 0.0009(6) 0.0013(6) -0.0007(7)
C5 0.0278(9) 0.0165(8) 0.0175(8) 0.0001(6) 0.0043(7) 0.0014(7)
C22 0.0225(8) 0.0205(8) 0.0154(7) -0.0006(6) -0.0007(6) 0.0013(6)
C4 0.0210(8) 0.0193(8) 0.0185(8) -0.0008(6) -0.0016(6) 0.0031(6)
C24 0.0170(8) 0.0255(9) 0.0214(8) 0.0010(6) 0.0044(6) 0.0013(6)
C15 0.0233(8) 0.0273(9) 0.0302(9) 0.0067(7) -0.0040(7) -0.0034(7)
C19 0.0210(8) 0.0287(10) 0.0303(9) -0.0093(7) -0.0002(7) 0.0018(7)
C26 0.0159(8) 0.0307(10) 0.0349(9) 0.0017(7) -0.0030(7) 0.0042(7)
C17 0.0158(8) 0.0533(13) 0.0275(9) -0.0008(8) -0.0003(7) -0.0043(8)
C18 0.0192(9) 0.0437(12) 0.0388(10) -0.0095(8) -0.0019(8) 0.0111(8)
C16 0.0248(9) 0.0366(11) 0.0373(10) 0.0070(8) -0.0040(8) -0.0116(8)

loop_
_atom_type_symbol
_atom_type_description
_atom_type_scat_dispersion_real
_atom_type_scat_dispersion_imag
_atom_type_scat_source
C C 0.0033 0.0016 'International Tables Vol C Tables 4.2.6.8 and 6.1.1.4'
H H 0.0000 0.0000 'International Tables Vol C Tables 4.2.6.8 and 6.1.1.4'
O O 0.0106 0.0060 'International Tables Vol C Tables 4.2.6.8 and 6.1.1.4'

loop_
_geom_angle_atom_site_label_1
_geom_angle_atom_site_label_2
_geom_angle_atom_site_label_3
_geom_angle
C21 O1 C24 116.76(11)
C25 O3 C26 115.36(12)
C13 C1 C2 131.30(13)
C13 C1 C9 121.13(13)
C9 C1 C2 107.53(12)
C1 C13 C12 118.98(13)
C1 C13 C14 121.82(12)
C12 C13 C14 119.19(13)
C12 C20 H20 119.6
C21 C20 H20 119.6
C21 C20 C12 120.83(13)
C11 C10 C25 120.86(12)
C9 C10 C11 119.95(13)
C9 C10 C25 119.19(13)
C10 C11 C12 119.22(13)
C23 C11 C10 122.69(13)
C23 C11 C12 118.05(13)
C20 C12 C13 120.96(13)
C20 C12 C11 119.07(13)
C11 C12 C13 119.95(13)
C7 C2 C1 108.46(12)
C3 C2 C1 131.63(14)
C3 C2 C7 119.91(14)
C11 C23 H23 119.2
C22 C23 C11 121.57(13)
C22 C23 H23 119.2
C1 C9 C8 110.24(12)
C10 C9 C1 120.77(13)
C10 C9 C8 128.90(13)
C9 C8 H8A 112.4(9)
C9 C8 H8B 111.4(9)
C7 C8 C9 102.77(12)
C7 C8 H8A 113.1(9)
C7 C8 H8B 112.9(9)
H8A C8 H8B 104.5(13)
C15 C14 C13 120.24(14)
C19 C14 C13 121.17(14)
C19 C14 C15 118.58(14)
O1 C21 C20 125.10(13)
O1 C21 C22 114.66(12)
C20 C21 C22 120.23(14)
C2 C7 C8 110.99(13)
C6 C7 C2 120.55(13)
C6 C7 C8 128.45(14)
C2 C3 H3 120.6
C4 C3 C2 118.89(14)
C4 C3 H3 120.6
C7 C6 H6 120.4
C5 C6 C7 119.23(14)
C5 C6 H6 120.4
O3 C25 C10 112.31(13)
O2 C25 O3 123.22(13)
O2 C25 C10 124.47(13)
C6 C5 H5 119.7
C4 C5 C6 120.51(14)
C4 C5 H5 119.7
C23 C22 C21 120.24(13)
C23 C22 H22 119.9
C21 C22 H22 119.9
C3 C4 H4 119.5
C5 C4 C3 120.90(14)
C5 C4 H4 119.5
O1 C24 H24A 109.5
O1 C24 H24B 109.5
O1 C24 H24C 109.5
H24A C24 H24B 109.5
H24A C24 H24C 109.5
H24B C24 H24C 109.5
C14 C15 H15 119.7
C16 C15 C14 120.54(16)
C16 C15 H15 119.7
C14 C19 H19 119.7
C14 C19 C18 120.62(16)
C18 C19 H19 119.7
O3 C26 H26A 109.5
O3 C26 H26B 109.5
O3 C26 H26C 109.5
H26A C26 H26B 109.5
H26A C26 H26C 109.5
H26B C26 H26C 109.5
C18 C17 H17 120.2
C16 C17 H17 120.2
C16 C17 C18 119.65(15)
C19 C18 H18 119.9
C17 C18 C19 120.17(16)
C17 C18 H18 119.9
C15 C16 H16 119.8
C17 C16 C15 120.42(16)
C17 C16 H16 119.8

loop_
_geom_bond_atom_site_label_1
_geom_bond_atom_site_label_2
_geom_bond_distance
O1 C21 1.3664(18)
O1 C24 1.4255(17)
O3 C25 1.3371(18)
O3 C26 1.4453(17)
O2 C25 1.1979(18)
C1 C13 1.377(2)
C1 C2 1.479(2)
C1 C9 1.4280(19)
C13 C12 1.432(2)
C13 C14 1.496(2)
C20 H20 0.9300
C20 C12 1.419(2)
C20 C21 1.370(2)
C10 C11 1.425(2)
C10 C9 1.372(2)
C10 C25 1.496(2)
C11 C12 1.430(2)
C11 C23 1.422(2)
C2 C7 1.401(2)
C2 C3 1.398(2)
C23 H23 0.9300
C23 C22 1.361(2)
C9 C8 1.507(2)
C8 C7 1.505(2)
C8 H8A 0.989(17)
C8 H8B 0.979(17)
C14 C15 1.388(2)
C14 C19 1.385(2)
C21 C22 1.414(2)
C7 C6 1.387(2)
C3 H3 0.9300
C3 C4 1.390(2)
C6 H6 0.9300
C6 C5 1.387(2)
C5 H5 0.9300
C5 C4 1.385(2)
C22 H22 0.9300
C4 H4 0.9300
C24 H24A 0.9600
C24 H24B 0.9600
C24 H24C 0.9600
C15 H15 0.9300
C15 C16 1.385(2)
C19 H19 0.9300
C19 C18 1.390(2)
C26 H26A 0.9600
C26 H26B 0.9600
C26 H26C 0.9600
C17 H17 0.9300
C17 C18 1.376(3)
C17 C16 1.375(3)
C18 H18 0.9300
C16 H16 0.9300
